data_1516755
loop_
_publ_author_name
'Kobayashi, Toyoharu'
'Hasegawa, Futoshi'
'Tanaka, Katsunori'
'Katsumura, Shigeo'

_publ_section_title
;
 Synthesis of 2,4,6-trisubstituted chiral piperidines and
 (-)-dendroprimine by one-pot asymmetric azaelectrocyclization protocol.
;
_journal_issue 17
_journal_name_full 'Organic letters'
_journal_page_first 3813
_journal_page_last 3816
_journal_paper_doi 10.1021/ol0614065
_journal_volume 8
_journal_year 2006
_chemical_compound_source 'Local laboratory'
_chemical_formula_moiety 'C29 H45 N O4 Si '
_chemical_formula_sum 'C29 H45 N O4 Si'
_chemical_formula_weight 499.768
_space_group_IT_number 4
_symmetry_cell_setting monoclinic
_symmetry_space_group_name_Hall 'P 2yb'
_symmetry_space_group_name_H-M 'P 1 21 1'
_atom_sites_solution_hydrogens geom
_cell_angle_alpha 90.00
_cell_angle_beta 101.43(2)
_cell_angle_gamma 90.00
_cell_formula_units_Z 2
_cell_length_a 15.255(3)
_cell_length_b 10.757(3)
_cell_length_c 9.418(2)
_cell_measurement_reflns_used 26
_cell_measurement_temperature 298
_cell_measurement_theta_max 29.9
_cell_measurement_theta_min 27.0
_cell_volume 1514.8(6)
_computing_cell_refinement 'MXC(MAC Science)'
_computing_data_collection 'MXC(MAC Science)'
_computing_data_reduction 'maXus (Mackay et al., 1999)'
_computing_molecular_graphics 'Ortep (Johnson, 1976)'
_computing_publication_material 'maXus(Mackay et al., 1999)'
_computing_structure_refinement 'maXus(Mackay et al., 1999)'
_diffrn_measurement_device 'Mac Science MXC18'
_diffrn_measurement_method '\q \w scans'
_diffrn_orient_matrix_type X=UH
_diffrn_orient_matrix_UB_11 -0.00745
_diffrn_orient_matrix_UB_12 -0.09235
_diffrn_orient_matrix_UB_13 -0.00520
_diffrn_orient_matrix_UB_21 0.05736
_diffrn_orient_matrix_UB_22 -0.00762
_diffrn_orient_matrix_UB_23 -0.03547
_diffrn_orient_matrix_UB_31 0.03357
_diffrn_orient_matrix_UB_32 -0.00739
_diffrn_orient_matrix_UB_33 0.10222
_diffrn_radiation_source 'fine-focus sealed tube'
_diffrn_radiation_type ' CuK\a'
_diffrn_radiation_wavelength_id all
_diffrn_reflns_av_R_equivalents 0.092
_diffrn_reflns_limit_h_max 15
_diffrn_reflns_limit_h_min -16
_diffrn_reflns_limit_k_max 0
_diffrn_reflns_limit_k_min -11
_diffrn_reflns_limit_l_max 10
_diffrn_reflns_limit_l_min 0
_diffrn_reflns_number 2176
_diffrn_reflns_theta_full 54.96
_diffrn_reflns_theta_max 54.96
_diffrn_reflns_theta_min 2.96
_diffrn_standards_number 2176
_exptl_absorpt_coefficient_mu 0.92
_exptl_absorpt_correction_type none
_exptl_crystal_colour Colourless
_exptl_crystal_density_diffrn 1.096
_exptl_crystal_density_method 'not measured'
_exptl_crystal_description Cube
_exptl_crystal_F_000 544
_exptl_crystal_size_max 0.4
_exptl_crystal_size_mid 0.3
_exptl_crystal_size_min 0.3
_refine_diff_density_max 1.21
_refine_diff_density_min -0.78
_refine_diff_density_rms 0.10
_refine_ls_abs_structure_details
;
;
_refine_ls_extinction_method none
_refine_ls_goodness_of_fit_all 27.826
_refine_ls_goodness_of_fit_gt 10.580
_refine_ls_goodness_of_fit_ref 10.580
_refine_ls_hydrogen_treatment refxyz
_refine_ls_matrix_type full
_refine_ls_number_constraints 45
_refine_ls_number_parameters 316
_refine_ls_number_reflns 1966
_refine_ls_number_restraints 0
_refine_ls_R_factor_all 0.147
_refine_ls_R_factor_gt 0.143
_refine_ls_shift/su_max 3.675
_refine_ls_shift/su_mean 0.653
_refine_ls_structure_factor_coef F^2^
_refine_ls_weighting_details
; 
 w = 1 / ( s^2^(Fo^2^) + 0.00010 * Fo^2^)
;
_refine_ls_weighting_scheme sigma
_refine_ls_wR_factor_all 0.273
_refine_ls_wR_factor_gt 0.273
_refine_ls_wR_factor_ref 0.273
_reflns_d_resolution_high 0.69
_reflns_d_resolution_low 2.73
_reflns_limit_h_max 16
_reflns_limit_h_min 0
_reflns_limit_k_max 11
_reflns_limit_k_min 0
_reflns_limit_l_max 9
_reflns_limit_l_min -10
_reflns_number_gt 1966
_reflns_number_total 2036
_reflns_threshold_expression 'I> 3.00 sigma(I)'
_cod_data_source_file ol0614065si20060608_110318.cif
_cod_data_source_block global
_cod_depositor_comments
;
The following automatic conversions were performed:

'_symmetry_cell_setting' value 'Monoclinic' changed to 'monoclinic'
according to
/usr/data/users/saulius/automatic-downloads/retrospective/ACS/lib/dictionaries/cif_core.dic
dictionary named 'cif_core.dic' version 2.4.2 from 2011-04-26.

Automatic conversion script
Id: cif_fix_values 2281 2013-09-26 08:29:07Z andrius 
;
_cod_original_cell_volume 1514.9(6)
_cod_original_sg_symbol_H-M 'P 21          '
_cod_original_formula_sum 'C29 H45 N O4 Si '
_cod_database_code 1516755

loop_
_symmetry_equiv_pos_as_xyz
+X,+Y,+Z
'-X,+Y+ 1/2,-Z'

loop_
_atom_site_label
_atom_site_fract_x
_atom_site_fract_y
_atom_site_fract_z
_atom_site_U_iso_or_equiv
_atom_site_occupancy
_atom_site_adp_type
Si1 -0.5777(8) -0.7646(13) -1.2625(13) 0.219(12) 1.00 Uij
O2 -0.8746(7) -0.3773(11) -0.7143(12) 0.062(7) 1.00 Uij
O3 -0.6414(8) -0.7215(14) -1.1489(16) 0.094(10) 1.00 Uij
O4 -1.0066(10) -0.5761(16) -0.6187(17) 0.099(13) 1.00 Uij
O5 -0.8902(12) -0.7042(17) -0.637(2) 0.157(17) 1.00 Uij
N6 -0.8424(8) -0.4405(11) -0.9335(13) 0.046(8) 1.00 Uij
C7 -0.7632(10) -0.3622(14) -0.8622(17) 0.045(10) 1.00 Uij
C8 -0.7552(10) -0.6222(14) -0.983(2) 0.055(10) 1.00 Uij
C9 -0.7530(9) -0.2043(17) -1.062(2) 0.052(11) 1.00 Uij
C10 -0.7705(10) -0.1444(15) -0.822(2) 0.053(10) 1.00 Uij
C11 -0.7803(10) -0.3358(16) -0.7001(16) 0.053(10) 1.00 Uij
C12 -0.8204(10) -0.5744(14) -0.8971(16) 0.049(9) 1.00 Uij
C13 -0.7610(11) -0.2331(17) -0.922(2) 0.051(11) 1.00 Uij
C14 -0.7681(10) -0.2027(19) -0.672(2) 0.073(12) 1.00 Uij
C15 -0.7672(12) 0.0162(18) -1.000(3) 0.085(14) 1.00 Uij
C16 -0.9809(10) -0.6021(19) -0.853(2) 0.067(12) 1.00 Uij
C17 -0.9139(10) -0.3848(17) -0.8681(19) 0.062(11) 1.00 Uij
C18 -0.9094(12) -0.6503(18) -0.935(2) 0.080(14) 1.00 Uij
C19 -0.7411(13) -0.3059(16) -1.174(2) 0.080(13) 1.00 Uij
C20 -0.7710(12) -0.020(2) -0.855(2) 0.072(13) 1.00 Uij
C21 -0.6091(12) -0.725(2) -0.997(3) 0.101(16) 1.00 Uij
C22 -0.9975(11) -0.467(2) -0.8889(18) 0.068(12) 1.00 Uij
C23 -0.6769(11) -0.6652(19) -0.919(2) 0.071(13) 1.00 Uij
C24 -0.9522(14) -0.634(2) -0.692(3) 0.095(17) 1.00 Uij
C25 -0.7562(10) -0.0809(19) -1.0984(18) 0.062(12) 1.00 Uij
C26 -0.6499(18) -0.280(3) -1.227(3) 0.19(3) 1.00 Uij
C27 -0.984(2) -0.594(3) -0.458(4) 0.15(3) 1.00 Uij
C28 -0.8175(13) -0.311(3) -1.301(2) 0.128(19) 1.00 Uij
C29 -1.034(3) -0.496(4) -0.404(4) 0.22(4) 1.00 Uij
C30 -0.525(6) -0.788(5) -1.510(6) 0.47(8) 1.00 Uij
C31 -0.4780(14) -0.612(2) -1.234(3) 0.14(2) 1.00 Uij
C32 -0.695(3) -0.878(4) -1.430(3) 0.23(3) 1.00 Uij
C33 -0.5092(17) -0.9186(19) -1.198(3) 0.143(19) 1.00 Uij
C34 -0.661(3) -0.609(3) -1.459(4) 0.22(3) 1.00 Uij
C35 -0.622(3) -0.773(7) -1.422(5) 0.48(7) 1.00 Uij
H20 -0.778404 0.042002 -0.785851 0.084468 1.00 Uiso
H15 -0.769218 0.102585 -1.025939 0.087448 1.00 Uiso
H25 -0.751452 -0.052109 -1.193017 0.082786 1.00 Uiso
H14A -0.711279 -0.186661 -0.610167 0.089506 1.00 Uiso
H14B -0.814895 -0.167718 -0.630122 0.089506 1.00 Uiso
H11 -0.739538 -0.384073 -0.630851 0.059741 1.00 Uiso
H7 -0.707296 -0.404987 -0.855017 0.059477 1.00 Uiso
H19 -0.735177 -0.385504 -1.127334 0.078116 1.00 Uiso
H26A -0.639536 -0.340903 -1.296087 0.139363 1.00 Uiso
H26B -0.600740 -0.279938 -1.145557 0.139363 1.00 Uiso
H26C -0.655158 -0.199168 -1.271342 0.139363 1.00 Uiso
H28A -0.806619 -0.373174 -1.368123 0.128287 1.00 Uiso
H28B -0.827361 -0.232008 -1.349757 0.128287 1.00 Uiso
H28C -0.869294 -0.332753 -1.263043 0.128287 1.00 Uiso
H17 -0.930374 -0.305176 -0.911186 0.067751 1.00 Uiso
H22A -1.028065 -0.459889 -0.988032 0.084920 1.00 Uiso
H22B -1.034772 -0.433654 -0.826795 0.084920 1.00 Uiso
H16 -1.033646 -0.651071 -0.885130 0.091790 1.00 Uiso
H18A -0.933863 -0.648136 -1.037362 0.091053 1.00 Uiso
H18B -0.895674 -0.734630 -0.905639 0.091053 1.00 Uiso
H12 -0.797223 -0.582503 -0.795022 0.064784 1.00 Uiso
H27A -1.009968 -0.670958 -0.435582 0.150994 1.00 Uiso
H27B -0.920145 -0.596926 -0.421610 0.150994 1.00 Uiso
H29A -1.023672 -0.505799 -0.300660 0.168139 1.00 Uiso
H29B -1.097536 -0.494146 -0.441751 0.168139 1.00 Uiso
H29C -1.007712 -0.420115 -0.427779 0.168139 1.00 Uiso
H8 -0.766365 -0.615235 -1.086336 0.069047 1.00 Uiso
H23 -0.659086 -0.670567 -0.815872 0.080691 1.00 Uiso
H21A -0.594876 -0.807705 -0.961325 0.102187 1.00 Uiso
H21B -0.556524 -0.674134 -0.975941 0.102187 1.00 Uiso
H33A -0.474137 -0.938531 -1.269177 0.211069 1.00 Uiso
H33B -0.550547 -0.984914 -1.192785 0.211069 1.00 Uiso
H33C -0.470442 -0.907976 -1.105340 0.211069 1.00 Uiso
H31A -0.433342 -0.625628 -1.290899 0.163001 1.00 Uiso
H31B -0.449514 -0.600560 -1.134137 0.163001 1.00 Uiso
H31C -0.511626 -0.538359 -1.267811 0.163001 1.00 Uiso
H32A -0.730754 -0.889830 -1.524732 0.185255 1.00 Uiso
H32B -0.733358 -0.861736 -1.362287 0.185255 1.00 Uiso
H32C -0.661088 -0.952523 -1.400651 0.185255 1.00 Uiso
H34A -0.691789 -0.600532 -1.557394 0.230703 1.00 Uiso
H34B -0.607964 -0.558959 -1.442502 0.230703 1.00 Uiso
H34C -0.699440 -0.582529 -1.395116 0.230703 1.00 Uiso
H30A -0.552408 -0.788468 -1.610761 0.534839 1.00 Uiso
H30B -0.496176 -0.866722 -1.484319 0.534839 1.00 Uiso
H30C -0.481905 -0.722651 -1.490524 0.534839 1.00 Uiso

loop_
_atom_site_aniso_label
_atom_site_aniso_U_11
_atom_site_aniso_U_22
_atom_site_aniso_U_33
_atom_site_aniso_U_12
_atom_site_aniso_U_13
_atom_site_aniso_U_23
Si1 0.196(10) 0.280(13) 0.199(11) 0.103(11) 0.163(10) 0.040(11)
O2 0.047(6) 0.084(9) 0.058(8) -.007(6) 0.035(6) -.014(7)
O3 0.054(8) 0.124(12) 0.107(11) 0.015(8) 0.056(8) -.038(11)
O4 0.092(11) 0.113(14) 0.097(12) -.002(11) 0.057(10) 0.012(12)
O5 0.156(16) 0.157(17) 0.170(17) 0.070(15) 0.127(14) 0.095(15)
N6 0.040(8) 0.051(9) 0.046(8) 0.008(7) 0.020(6) 0.013(7)
C7 0.042(10) 0.051(10) 0.042(10) 0.013(8) 0.025(8) 0.006(9)
C8 0.060(11) 0.033(9) 0.075(13) -.013(8) 0.039(10) -.006(9)
C9 0.026(9) 0.051(12) 0.078(15) -.009(8) 0.020(9) 0.002(12)
C10 0.040(10) 0.036(10) 0.084(15) -.002(8) 0.032(10) -.016(10)
C11 0.050(9) 0.068(12) 0.042(9) 0.001(9) 0.015(8) -.006(9)
C12 0.047(9) 0.054(10) 0.048(10) 0.003(8) 0.026(8) -.009(9)
C13 0.035(10) 0.053(13) 0.066(13) -.004(9) 0.018(9) 0.010(11)
C14 0.066(10) 0.078(14) 0.076(14) -.004(10) 0.034(10) -.022(13)
C15 0.044(11) 0.052(12) 0.16(2) -.007(9) 0.024(14) -.002(15)
C16 0.041(9) 0.084(14) 0.077(13) -.015(10) 0.028(9) -.014(11)
C17 0.040(10) 0.074(13) 0.073(13) -.018(9) 0.026(9) -.031(11)
C18 0.071(13) 0.071(13) 0.100(16) -.017(11) 0.052(12) -.020(12)
C19 0.109(14) 0.047(10) 0.089(15) -.001(10) 0.071(12) 0.009(11)
C20 0.048(10) 0.080(16) 0.087(16) -.005(10) 0.021(11) -.024(14)
C21 0.060(12) 0.111(17) 0.13(2) 0.025(12) 0.051(14) -.027(16)
C22 0.050(10) 0.089(16) 0.063(11) -.005(10) 0.019(9) -.005(11)
C23 0.065(12) 0.070(14) 0.079(14) 0.022(11) 0.036(11) 0.013(12)
C24 0.086(14) 0.081(15) 0.12(2) -.051(12) 0.065(16) -.002(16)
C25 0.058(10) 0.064(14) 0.063(11) -.007(10) 0.018(8) 0.021(12)
C26 0.16(2) 0.14(2) 0.30(3) 0.01(2) 0.17(2) -.07(3)
C27 0.14(3) 0.14(3) 0.16(3) 0.01(2) 0.10(3) -.01(3)
C28 0.085(13) 0.23(3) 0.059(13) 0.031(18) -.020(11) -.068(17)
C29 0.30(4) 0.19(3) 0.19(3) -.11(3) 0.14(3) 0.00(3)
C30 0.84(12) 0.37(6) 0.26(4) 0.19(8) 0.45(7) 0.07(5)
C31 0.090(16) 0.15(2) 0.17(3) -.055(16) 0.057(18) 0.02(2)
C32 0.32(4) 0.27(4) 0.085(18) -.17(3) -.08(2) 0.05(2)
C33 0.15(2) 0.104(13) 0.17(2) 0.097(15) 0.08(2) 0.029(15)
C34 0.34(5) 0.18(2) 0.12(3) 0.18(3) -.03(3) -.03(2)
C35 0.43(7) 0.84(11) 0.20(4) -.36(8) 0.23(4) -.13(6)

loop_
_atom_type_symbol
_atom_type_description
_atom_type_scat_dispersion_real
_atom_type_scat_dispersion_imag
_atom_type_scat_source
'C ' 'C ' 0.0181 0.0091 'Waasmaier & Kirfel, 1995'
'H ' 'H ' 0.0000 0.0000 'Waasmaier & Kirfel, 1995'
'N ' 'N ' 0.0311 0.0180 'Waasmaier & Kirfel, 1995'
'O ' 'O ' 0.0492 0.0322 'Waasmaier & Kirfel, 1995'
Si Si 0.2541 0.3302 'Waasmaier & Kirfel, 1995'

loop_
_diffrn_radiation_wavelength
1.54178

loop_
_geom_angle_atom_site_label_1
_geom_angle_atom_site_label_2
_geom_angle_atom_site_label_3
_geom_angle
O3 Si1 C31 101.(2)
O3 Si1 C33 112.(2)
O3 Si1 C35 117.(5)
C31 Si1 C33 106.(2)
C31 Si1 C35 109.(5)
C33 Si1 C35 111.(7)
C11 O2 C17 108.(2)
Si1 O3 C21 121.(3)
C24 O4 C27 114.(5)
C7 N6 C12 108.(2)
C7 N6 C17 100.(2)
C12 N6 C17 116.(3)
N6 C7 C11 105.(2)
N6 C7 C13 115.(3)
C11 C7 C13 102.(3)
C12 C8 C23 121.(4)
C13 C9 C19 122.(4)
C13 C9 C25 117.(4)
C19 C9 C25 121.(4)
C13 C10 C14 111.(3)
C13 C10 C20 121.(4)
C14 C10 C20 127.(4)
O2 C11 C7 101.(3)
O2 C11 C14 113.(3)
C7 C11 C14 108.(3)
N6 C12 C8 110.(3)
N6 C12 C18 108.(3)
C8 C12 C18 110.(3)
C7 C13 C9 125.(4)
C7 C13 C10 112.(3)
C9 C13 C10 123.(4)
C10 C14 C11 105.(3)
C20 C15 C25 117.(4)
C18 C16 C22 108.(4)
C18 C16 C24 109.(3)
C22 C16 C24 116.(4)
O2 C17 N6 104.(3)
O2 C17 C22 109.(3)
N6 C17 C22 112.(3)
C12 C18 C16 112.(3)
C9 C19 C26 108.(3)
C9 C19 C28 113.(3)
C26 C19 C28 110.(4)
C10 C20 C15 119.(4)
O3 C21 C23 110.(3)
C16 C22 C17 115.(3)
C8 C23 C21 125.(4)
O4 C24 O5 125.(5)
O4 C24 C16 109.(4)
O5 C24 C16 127.(5)
C9 C25 C15 123.(4)
O4 C27 C29 103.(6)
Si1 C35 C30 102.(8)
Si1 C35 C32 105.(7)
Si1 C35 C34 101.(8)
C30 C35 C32 122.(11)
C30 C35 C34 105.(7)
C32 C35 C34 118.(10)

loop_
_geom_bond_atom_site_label_1
_geom_bond_atom_site_label_2
_geom_bond_distance
Si1 O3 1.65(3)
Si1 C31 2.22(5)
Si1 C33 1.99(4)
Si1 C35 1.52(9)
O2 C11 1.49(4)
O2 C17 1.46(4)
O3 C21 1.42(5)
O4 C24 1.33(5)
O4 C27 1.50(8)
O5 C24 1.24(5)
N6 C7 1.52(4)
N6 C12 1.50(4)
N6 C17 1.48(4)
C7 C11 1.62(4)
C7 C13 1.50(5)
C8 C12 1.49(4)
C8 C23 1.31(5)
C9 C13 1.38(5)
C9 C19 1.56(5)
C9 C25 1.37(5)
C10 C13 1.36(5)
C10 C14 1.54(5)
C10 C20 1.37(6)
C11 C14 1.46(5)
C12 C18 1.56(5)
C15 C20 1.43(6)
C15 C25 1.43(6)
C16 C18 1.55(5)
C16 C22 1.51(6)
C16 C24 1.53(6)
C17 C22 1.53(5)
C19 C26 1.59(6)
C19 C28 1.49(5)
C21 C23 1.52(5)
C27 C29 1.46(9)
C30 C35 1.84(15)
C32 C35 1.59(11)
C34 C35 1.9(2)
C7 H7 0.96(3)
C8 H8 0.96(4)
C11 H11 0.96(3)
C12 H12 0.96(3)
C14 H14A 0.96(4)
C14 H14B 0.96(3)
C15 H15 0.96(4)
C16 H16 0.96(3)
C17 H17 0.96(4)
C18 H18A 0.96(4)
C18 H18B 0.96(4)
C19 H19 0.96(4)
C20 H20 0.96(4)
C21 H21A 0.96(5)
C21 H21B 0.96(5)
C22 H22A 0.96(4)
C22 H22B 0.96(4)
C23 H23 0.96(4)
C25 H25 0.96(3)
C26 H26A 0.96(5)
C26 H26B 0.96(7)
C26 H26C 0.96(7)
C27 H27A 0.96(7)
C27 H27B 0.96(7)
C28 H28A 0.96(5)
C28 H28B 0.96(7)
C28 H28C 0.96(5)
C29 H29A 0.96(7)
C29 H29B 0.96(9)
C29 H29C 0.96(7)
C30 H30A 0.96(15)
C30 H30B 0.96(12)
C30 H30C 1.0(2)
C31 H31A 0.96(5)
C31 H31B 0.96(6)
C31 H31C 0.96(6)
C32 H32A 0.96(6)
C32 H32B 0.96(10)
C32 H32C 0.96(9)
C33 H33A 0.96(4)
C33 H33B 0.96(6)
C33 H33C 0.96(6)
C34 H34A 0.96(7)
C34 H34B 0.96(11)
C34 H34C 0.96(8)
